data_2215530
loop_
_publ_author_name
'Betz, Richard'
'Herdlicka, Sonja'
'Kl\"ufers, Peter'

_publ_section_title
;
 1,2-Dicyclopentylethane-1,2-diol
;
_journal_coeditor_code HG2290
_journal_issue 10
_journal_name_full 'Acta Crystallographica Section E'
_journal_page_first o3986
_journal_page_last o3986
_journal_paper_doi 10.1107/S1600536807042961
_journal_volume 63
_journal_year 2007
_chemical_formula_iupac 'C12 H22 O2'
_chemical_formula_moiety 'C12 H22 O2'
_chemical_formula_sum 'C12 H22 O2'
_chemical_formula_weight 198.30
_chemical_name_common 1,2-Dicyclopentylethane-1,2-diol
_chemical_name_systematic
;
1,2-Dicyclopentylethane-1,2-diol
;
_space_group_IT_number 15
_symmetry_cell_setting monoclinic
_symmetry_space_group_name_Hall '-C 2yc'
_symmetry_space_group_name_H-M 'C 1 2/c 1'
_atom_sites_solution_hydrogens geom
_atom_sites_solution_primary direct
_atom_sites_solution_secondary difmap
_audit_creation_method SHELXL97
_cell_angle_alpha 90.00
_cell_angle_beta 91.255(2)
_cell_angle_gamma 90.00
_cell_formula_units_Z 8
_cell_length_a 22.5500(7)
_cell_length_b 5.62900(10)
_cell_length_c 17.9416(6)
_cell_measurement_reflns_used 12652
_cell_measurement_temperature 200(2)
_cell_measurement_theta_max 27.485
_cell_measurement_theta_min 3.134
_cell_volume 2276.85(11)
_computing_cell_refinement 'Scalepack (Otwinowski & Minor, 1997)'
_computing_data_collection 'COLLECT (Nonius, 2004)'
_computing_data_reduction 'Denzo and Scalepack (Otwinowski & Minor, 1997)'
_computing_molecular_graphics 'ORTEPIII (Burnett & Johnson, 1996)'
_computing_publication_material 'SHELXL97 (Sheldrick, 1997)'
_computing_structure_refinement 'SHELXL97 (Sheldrick, 1997)'
_computing_structure_solution 'SHELXS97 (Sheldrick, 1997)'
_diffrn_ambient_temperature 200(2)
_diffrn_measured_fraction_theta_full 0.998
_diffrn_measured_fraction_theta_max 0.998
_diffrn_measurement_device '95mm CCD camera on \k-goniostat'
_diffrn_measurement_device_type 'Nonius KappaCCD'
_diffrn_measurement_method \f/\w-scan
_diffrn_radiation_monochromator 'MONTEL, graded multilayered X-ray optics'
_diffrn_radiation_source 'rotating anode'
_diffrn_radiation_type MoK\a
_diffrn_radiation_wavelength 0.71073
_diffrn_reflns_av_R_equivalents 0.0302
_diffrn_reflns_av_sigmaI/netI 0.0332
_diffrn_reflns_limit_h_max 28
_diffrn_reflns_limit_h_min -28
_diffrn_reflns_limit_k_max 6
_diffrn_reflns_limit_k_min -7
_diffrn_reflns_limit_l_max 23
_diffrn_reflns_limit_l_min -23
_diffrn_reflns_number 4812
_diffrn_reflns_theta_full 27.45
_diffrn_reflns_theta_max 27.45
_diffrn_reflns_theta_min 3.61
_exptl_absorpt_coefficient_mu 0.076
_exptl_absorpt_correction_type none
_exptl_crystal_colour colourless
_exptl_crystal_density_diffrn 1.157
_exptl_crystal_density_method 'not measured'
_exptl_crystal_description rod
_exptl_crystal_F_000 880
_exptl_crystal_size_max 0.27
_exptl_crystal_size_mid 0.08
_exptl_crystal_size_min 0.06
_refine_diff_density_max 0.342
_refine_diff_density_min -0.464
_refine_ls_extinction_method none
_refine_ls_goodness_of_fit_ref 1.057
_refine_ls_hydrogen_treatment refU
_refine_ls_matrix_type full
_refine_ls_number_parameters 130
_refine_ls_number_reflns 2604
_refine_ls_number_restraints 0
_refine_ls_restrained_S_all 1.057
_refine_ls_R_factor_all 0.0814
_refine_ls_R_factor_gt 0.0595
_refine_ls_shift/su_max 0.000
_refine_ls_shift/su_mean 0.000
_refine_ls_structure_factor_coef Fsqd
_refine_ls_weighting_details 'calc w=1/[\s^2^(Fo^2^)+(0.0927P)^2^+1.7562P] where P=(Fo^2^+2Fc^2^)/3'
_refine_ls_weighting_scheme calc
_refine_ls_wR_factor_gt 0.1663
_refine_ls_wR_factor_ref 0.1849
_reflns_number_gt 1881
_reflns_number_total 2604
_reflns_threshold_expression >2sigma(I)
_cod_data_source_file hg2290.cif
_cod_data_source_block I
_cod_original_sg_symbol_H-M 'C 2/c'
_cod_database_code 2215530
_cod_database_fobs_code 2215530

loop_
_symmetry_equiv_pos_as_xyz
'x, y, z'
'-x, y, -z+1/2'
'x+1/2, y+1/2, z'
'-x+1/2, y+1/2, -z+1/2'
'-x, -y, -z'
'x, -y, z-1/2'
'-x+1/2, -y+1/2, -z'
'x+1/2, -y+1/2, z-1/2'

loop_
_atom_site_type_symbol
_atom_site_label
_atom_site_fract_x
_atom_site_fract_y
_atom_site_fract_z
_atom_site_U_iso_or_equiv
_atom_site_adp_type
_atom_site_calc_flag
_atom_site_refinement_flags
_atom_site_occupancy
O O1 0.19267(5) 0.9503(2) -0.00195(8) 0.0370(4) Uani d . 1
H H1 0.1863 1.0961 -0.0082 0.085(2) Uiso calc R 1
O O2 0.18742(5) 0.4504(2) -0.01071(7) 0.0346(3) Uani d . 1
H H2 0.2216 0.5098 -0.0109 0.085(2) Uiso calc R 1
C C11 0.13749(7) 0.8286(3) 0.00517(10) 0.0316(4) Uani d . 1
H H11 0.1127 0.9189 0.0410 0.085(2) Uiso calc R 1
C C12 0.10422(8) 0.8168(3) -0.06917(11) 0.0356(4) Uani d . 1
H H12 0.1275 0.7180 -0.1044 0.085(2) Uiso calc R 1
C C13 0.09340(10) 1.0604(4) -0.10395(14) 0.0561(6) Uani d . 1
H H131 0.0823 1.1771 -0.0654 0.085(2) Uiso calc R 1
H H132 0.1295 1.1177 -0.1288 0.085(2) Uiso calc R 1
C C14 0.04305(11) 1.0267(4) -0.16023(15) 0.0632(7) Uani d . 1
H H141 0.0587 0.9963 -0.2105 0.085(2) Uiso calc R 1
H H142 0.0176 1.1699 -0.1625 0.085(2) Uiso calc R 1
C C15 0.00808(10) 0.8134(5) -0.13313(15) 0.0594(6) Uani d . 1
H H151 -0.0325 0.8621 -0.1197 0.085(2) Uiso calc R 1
H H152 0.0051 0.6910 -0.1727 0.085(2) Uiso calc R 1
C C16 0.04134(9) 0.7162(4) -0.06535(13) 0.0481(5) Uani d . 1
H H161 0.0421 0.5404 -0.0666 0.085(2) Uiso calc R 1
H H162 0.0222 0.7678 -0.0189 0.085(2) Uiso calc R 1
C C21 0.15098(8) 0.5835(3) 0.03865(10) 0.0335(4) Uani d . 1
H H21 0.1123 0.4974 0.0417 0.085(2) Uiso calc R 1
C C22 0.17734(9) 0.5939(3) 0.11726(11) 0.0402(5) Uani d . 1
H H22 0.2130 0.6995 0.1175 0.085(2) Uiso calc R 1
C C23 0.19545(12) 0.3478(4) 0.14780(12) 0.0555(6) Uani d . 1
H H231 0.1688 0.2227 0.1275 0.085(2) Uiso calc R 1
H H232 0.2368 0.3095 0.1346 0.085(2) Uiso calc R 1
C C24 0.18967(11) 0.3682(4) 0.23172(12) 0.0559(6) Uani d . 1
H H241 0.1821 0.2111 0.2544 0.085(2) Uiso calc R 1
H H242 0.2259 0.4374 0.2550 0.085(2) Uiso calc R 1
C C25 0.13821(17) 0.5284(7) 0.24015(15) 0.0936(12) Uani d . 1
H H251 0.1015 0.4333 0.2445 0.085(2) Uiso calc R 1
H H252 0.1434 0.6239 0.2862 0.085(2) Uiso calc R 1
C C26 0.13290(11) 0.6878(4) 0.17485(12) 0.0518(6) Uani d . 1
H H261 0.1428 0.8532 0.1892 0.085(2) Uiso calc R 1
H H262 0.0920 0.6845 0.1538 0.085(2) Uiso calc R 1

loop_
_atom_site_aniso_label
_atom_site_aniso_U_11
_atom_site_aniso_U_22
_atom_site_aniso_U_33
_atom_site_aniso_U_12
_atom_site_aniso_U_13
_atom_site_aniso_U_23
O1 0.0323(6) 0.0247(6) 0.0538(8) -0.0004(5) -0.0027(5) 0.0035(5)
O2 0.0353(6) 0.0234(6) 0.0452(8) 0.0019(5) 0.0049(5) -0.0019(5)
C11 0.0305(8) 0.0252(8) 0.0391(10) 0.0024(6) 0.0036(7) -0.0001(7)
C12 0.0335(9) 0.0310(9) 0.0422(10) 0.0019(7) 0.0000(7) 0.0010(7)
C13 0.0566(13) 0.0442(12) 0.0665(15) -0.0093(10) -0.0210(11) 0.0201(11)
C14 0.0619(14) 0.0542(13) 0.0721(17) -0.0039(11) -0.0278(12) 0.0120(12)
C15 0.0421(11) 0.0650(15) 0.0704(16) -0.0022(10) -0.0122(10) 0.0034(12)
C16 0.0387(10) 0.0393(10) 0.0661(14) -0.0053(8) -0.0039(9) 0.0039(9)
C21 0.0333(9) 0.0262(8) 0.0413(10) 0.0024(7) 0.0069(7) 0.0026(7)
C22 0.0463(10) 0.0350(9) 0.0394(11) 0.0041(8) 0.0039(8) 0.0050(8)
C23 0.0762(15) 0.0459(12) 0.0447(12) 0.0224(11) 0.0076(10) 0.0126(9)
C24 0.0754(15) 0.0497(12) 0.0421(12) 0.0032(11) -0.0056(10) 0.0060(10)
C25 0.124(3) 0.109(3) 0.0483(15) 0.059(2) 0.0312(16) 0.0249(16)
C26 0.0691(14) 0.0417(11) 0.0451(12) 0.0119(10) 0.0118(10) 0.0035(9)

loop_
_atom_type_symbol
_atom_type_description
_atom_type_scat_dispersion_real
_atom_type_scat_dispersion_imag
_atom_type_scat_source
C C 0.0033 0.0000 'International Tables Vol C Tables 4.2.6.8 and 6.1.1.4'
H H 0.0000 0.0000 'International Tables Vol C Tables 4.2.6.8 and 6.1.1.4'
O O 0.0106 0.0000 'International Tables Vol C Tables 4.2.6.8 and 6.1.1.4'

loop_
_geom_angle_atom_site_label_1
_geom_angle_atom_site_label_2
_geom_angle_atom_site_label_3
_geom_angle
C11 O1 H1 109.5
C21 O2 H2 109.5
O1 C11 C12 110.94(14)
O1 C11 C21 107.51(13)
C12 C11 C21 113.26(14)
O1 C11 H11 108.3
C12 C11 H11 108.3
C21 C11 H11 108.3
C11 C12 C13 113.06(15)
C11 C12 C16 114.70(16)
C13 C12 C16 102.19(15)
C11 C12 H12 108.9
C13 C12 H12 108.9
C16 C12 H12 108.9
C14 C13 C12 105.73(17)
C14 C13 H131 110.6
C12 C13 H131 110.6
C14 C13 H132 110.6
C12 C13 H132 110.6
H131 C13 H132 108.7
C13 C14 C15 105.77(19)
C13 C14 H141 110.6
C15 C14 H141 110.6
C13 C14 H142 110.6
C15 C14 H142 110.6
H141 C14 H142 108.7
C16 C15 C14 106.86(18)
C16 C15 H151 110.3
C14 C15 H151 110.3
C16 C15 H152 110.3
C14 C15 H152 110.3
H151 C15 H152 108.6
C15 C16 C12 105.86(17)
C15 C16 H161 110.6
C12 C16 H161 110.6
C15 C16 H162 110.6
C12 C16 H162 110.6
H161 C16 H162 108.7
O2 C21 C22 112.06(14)
O2 C21 C11 109.88(13)
C22 C21 C11 113.56(15)
O2 C21 H21 107.0
C22 C21 H21 107.0
C11 C21 H21 107.0
C21 C22 C23 113.01(17)
C21 C22 C26 112.74(16)
C23 C22 C26 103.89(16)
C21 C22 H22 109.0
C23 C22 H22 109.0
C26 C22 H22 109.0
C24 C23 C22 104.89(17)
C24 C23 H231 110.8
C22 C23 H231 110.8
C24 C23 H232 110.8
C22 C23 H232 110.8
H231 C23 H232 108.8
C25 C24 C23 103.41(19)
C25 C24 H241 111.1
C23 C24 H241 111.1
C25 C24 H242 111.1
C23 C24 H242 111.1
H241 C24 H242 109.0
C26 C25 C24 109.8(2)
C26 C25 H251 109.7
C24 C25 H251 109.7
C26 C25 H252 109.7
C24 C25 H252 109.7
H251 C25 H252 108.2
C25 C26 C22 106.20(18)
C25 C26 H261 110.5
C22 C26 H261 110.5
C25 C26 H262 110.5
C22 C26 H262 110.5
H261 C26 H262 108.7

loop_
_geom_bond_atom_site_label_1
_geom_bond_atom_site_label_2
_geom_bond_distance
O1 C11 1.428(2)
O1 H1 0.8400
O2 C21 1.433(2)
O2 H2 0.8400
C11 C12 1.517(2)
C11 C21 1.533(2)
C11 H11 1.0000
C12 C13 1.524(3)
C12 C16 1.530(3)
C12 H12 1.0000
C13 C14 1.515(3)
C13 H131 0.9900
C13 H132 0.9900
C14 C15 1.522(3)
C14 H141 0.9900
C14 H142 0.9900
C15 C16 1.517(3)
C15 H151 0.9900
C15 H152 0.9900
C16 H161 0.9900
C16 H162 0.9900
C21 C22 1.520(3)
C21 H21 1.0000
C22 C23 1.541(3)
C22 C26 1.548(3)
C22 H22 1.0000
C23 C24 1.518(3)
C23 H231 0.9900
C23 H232 0.9900
C24 C25 1.480(4)
C24 H241 0.9900
C24 H242 0.9900
C25 C26 1.479(3)
C25 H251 0.9900
C25 H252 0.9900
C26 H261 0.9900
C26 H262 0.9900

loop_
_geom_hbond_atom_site_label_D
_geom_hbond_atom_site_label_H
_geom_hbond_atom_site_label_A
_geom_hbond_site_symmetry_A
_geom_hbond_distance_DH
_geom_hbond_distance_HA
_geom_hbond_distance_DA
_geom_hbond_angle_DHA
O1 H1 O2 1_565 0.84 2.00 2.8218(16) 167.7
O2 H2 O1 7_565 0.84 1.96 2.7656(16) 161.8

loop_
_geom_torsion_atom_site_label_1
_geom_torsion_atom_site_label_2
_geom_torsion_atom_site_label_3
_geom_torsion_atom_site_label_4
_geom_torsion
O1 C11 C12 C13 -56.3(2)
C21 C11 C12 C13 -177.36(16)
O1 C11 C12 C16 -172.99(14)
C21 C11 C12 C16 65.99(19)
C11 C12 C13 C14 -160.39(19)
C16 C12 C13 C14 -36.6(2)
C12 C13 C14 C15 25.7(3)
C13 C14 C15 C16 -4.3(3)
C14 C15 C16 C12 -18.6(3)
C11 C12 C16 C15 156.42(17)
C13 C12 C16 C15 33.7(2)
O1 C11 C21 O2 -62.12(17)
C12 C11 C21 O2 60.81(18)
O1 C11 C21 C22 64.27(18)
C12 C11 C21 C22 -172.80(14)
O2 C21 C22 C23 -50.0(2)
C11 C21 C22 C23 -175.26(16)
O2 C21 C22 C26 -167.46(15)
C11 C21 C22 C26 67.3(2)
C21 C22 C23 C24 -151.59(18)
C26 C22 C23 C24 -29.1(2)
C22 C23 C24 C25 34.7(3)
C23 C24 C25 C26 -27.6(4)
C24 C25 C26 C22 9.4(4)
C21 C22 C26 C25 135.1(2)
C23 C22 C26 C25 12.4(3)
